data_1536378
loop_
_publ_author_name
'Weil, M.'

_publ_section_title
;
 Preparation and crystal structure analyses of compounds in the systems Hg
 O/M X O4/H2 O (M = Co, Zn, Cd; X = S, Se)
;
_journal_name_full 'Zeitschrift fuer Anorganische und Allgemeine Chemie'
_journal_page_first 921
_journal_page_last 927
_journal_volume 630
_journal_year 2004
_chemical_formula_sum 'Cd2 H2 Hg2 O11 S2'
_chemical_name_systematic '(Cd (S O4))2 (Hg O)2 (H2 O)'
_space_group_IT_number 13
_symmetry_space_group_name_Hall '-P 2yac'
_symmetry_space_group_name_H-M 'P 1 2/n 1'
_cell_angle_alpha 90
_cell_angle_beta 102.023
_cell_angle_gamma 90
_cell_formula_units_Z 2
_cell_length_a 7.7638
_cell_length_b 6.2298
_cell_length_c 10.404
_cell_volume 492.171
_citation_journal_id_ASTM ZAACAB
_cod_data_source_file Weil_ZAACAB_2004_1274.cif
_cod_data_source_block H2Cd2Hg2O11S2
_cod_original_cell_volume 492.1711
_cod_original_sg_symbol_Hall '-P 2yc (x-z,y,z)'
_cod_original_formula_sum 'H2 Cd2 Hg2 O11 S2'
_cod_database_code 1536378

loop_
_symmetry_equiv_pos_as_xyz
x,y,z
-x+1/2,y,-z+1/2
-x,-y,-z
x-1/2,-y,z-1/2

loop_
_atom_site_label
_atom_site_type_symbol
_atom_site_fract_x
_atom_site_fract_y
_atom_site_fract_z
_atom_site_occupancy
_atom_site_U_iso_or_equiv
S1 S+6 0.02455 0.78062 0.35497 1 0.0
O3 O-2 0.1913 0.7674 0.4548 1 0.0
O4 O-2 0.0258 0.6064 0.2586 1 0.0
Hg2 Hg+2 0 0 0 1 0.0
O6 O-2 0.0137 -0.0098 0.2903 1 0.0
Hg1 Hg+2 0.25 0.28431 0.25 1 0.0
O1 O-2 0.077 0.2956 0.07 1 0.0
O2 O-2 0.75 0.2741 0.25 1 0.0
Cd1 Cd+2 0.82549 0.49567 0.08222 1 0.0
O5 O-2 0.8738 0.7517 0.4185 1 0.0
